data_4079230
loop_
_publ_author_name
'Gendron, Fr\'ed\'eric'
'Burgun, Alexandre'
'Skelton, Brian W.'
'White, Allan H.'
'Roisnel, Thierry'
'Bruce, Michael I.'
'Halet, Jean-Fran\,cois'
'Lapinte, Claude'
'Costuas, Karine'

_publ_section_title
;
 Iron and Ruthenium \s-Polyynyls of the General Formula
 [{M(dppe)Cp*}--(C\\tb C)n--R]0/+(M = Fe, Ru): An Experimental and
 Theoretical Investigation
;
_journal_issue 19
_journal_name_full Organometallics
_journal_page_first 6796
_journal_paper_doi 10.1021/om300584u
_journal_volume 31
_journal_year 2012
_chemical_formula_moiety 'C58 H54 Au Fe P3, 2.98(C H2 Cl2)'
_chemical_formula_sum 'C60.98 H59.96 Au Cl5.96 Fe P3'
_chemical_formula_weight 1349.82
_chemical_name_systematic
;
 ?
;
_space_group_IT_number 2
_symmetry_cell_setting triclinic
_symmetry_space_group_name_Hall '-P 1'
_symmetry_space_group_name_H-M 'P -1'
_atom_sites_solution_hydrogens geom
_atom_sites_solution_primary direct
_atom_sites_solution_secondary difmap
_audit_creation_date 2011-03-12T15:23:30-00:00
_audit_creation_method 'WinGX routine CIF_UPDATE'
_cell_angle_alpha 93.418(4)
_cell_angle_beta 102.305(4)
_cell_angle_gamma 99.647(4)
_cell_formula_units_Z 2
_cell_length_a 12.6624(5)
_cell_length_b 14.5461(6)
_cell_length_c 16.4850(7)
_cell_measurement_reflns_used 15312
_cell_measurement_temperature 100(2)
_cell_measurement_theta_max 32.4909
_cell_measurement_theta_min 3.5524
_cell_volume 2910.3(2)
_computing_cell_refinement
;
        CrysAlisPro, Oxford Diffraction Ltd.,
        Version 1.171.33.52 (release 06-11-2009 CrysAlis171 .NET)
        (compiled Nov  6 2009,16:24:50)
;
_computing_data_collection
;
        CrysAlisPro, Oxford Diffraction Ltd.,
        Version 1.171.33.52 (release 06-11-2009 CrysAlis171 .NET)
        (compiled Nov  6 2009,16:24:50)
;
_computing_data_reduction
;
        CrysAlisPro, Oxford Diffraction Ltd.,
        Version 1.171.33.52 (release 06-11-2009 CrysAlis171 .NET)
        (compiled Nov  6 2009,16:24:50)
;
_computing_molecular_graphics 'OrtepII (Johnson, C. K. (1976)'
_computing_publication_material 'WinGX Farrugia, L. J. (1999)'
_computing_structure_refinement 'SHELXL-97 (Sheldrick, 2008)'
_diffrn_ambient_temperature 100(2)
_diffrn_detector_area_resol_mean 10.4738
_diffrn_measured_fraction_theta_full 0.998
_diffrn_measured_fraction_theta_max 0.998
_diffrn_measurement_device_type 'Oxford Diffraction Gemini Diffractometer'
_diffrn_measurement_method '\w scans'
_diffrn_orient_matrix_UB_11 0.0194878138
_diffrn_orient_matrix_UB_12 -0.0319176534
_diffrn_orient_matrix_UB_13 -0.0248049877
_diffrn_orient_matrix_UB_21 0.0396375302
_diffrn_orient_matrix_UB_22 -0.0067392805
_diffrn_orient_matrix_UB_23 0.0355589844
_diffrn_orient_matrix_UB_31 -0.0381044461
_diffrn_orient_matrix_UB_32 -0.0374066463
_diffrn_orient_matrix_UB_33 0.0089748029
_diffrn_radiation_monochromator graphite
_diffrn_radiation_type MoK\a
_diffrn_radiation_wavelength 0.71073
_diffrn_reflns_av_R_equivalents 0.0512
_diffrn_reflns_av_unetI/netI 0.1104
_diffrn_reflns_limit_h_max 17
_diffrn_reflns_limit_h_min -17
_diffrn_reflns_limit_k_max 20
_diffrn_reflns_limit_k_min -20
_diffrn_reflns_limit_l_max 23
_diffrn_reflns_limit_l_min -15
_diffrn_reflns_number 35043
_diffrn_reflns_theta_full 30
_diffrn_reflns_theta_max 30
_diffrn_reflns_theta_min 3.56
_exptl_absorpt_coefficient_mu 3.161
_exptl_absorpt_correction_T_max 0.736
_exptl_absorpt_correction_T_min 0.546
_exptl_absorpt_correction_type analytical
_exptl_absorpt_process_details
;
        CrysAlisPro, Oxford Diffraction Ltd.,
        Version 1.171.33.52 (release 06-11-2009 CrysAlis171 .NET)
        (compiled Nov  6 2009,16:24:50)
Analytical numeric absorption correction using a multifaceted crystal
               model based on expressions derived by R.C. Clark & J.S.
        (Clark, R. C. & Reid, J. S. (1995). Acta Cryst. A51, 887-897)
;
_exptl_crystal_colour red
_exptl_crystal_density_diffrn 1.54
_exptl_crystal_density_method 'not measured'
_exptl_crystal_description prism
_exptl_crystal_F_000 1354
_exptl_crystal_size_max 0.33
_exptl_crystal_size_mid 0.24
_exptl_crystal_size_min 0.15
_refine_diff_density_max 3.499
_refine_diff_density_min -2.764
_refine_diff_density_rms 0.162
_refine_ls_extinction_method none
_refine_ls_goodness_of_fit_ref 0.977
_refine_ls_hydrogen_treatment constr
_refine_ls_matrix_type full
_refine_ls_number_parameters 678
_refine_ls_number_reflns 16932
_refine_ls_number_restraints 0
_refine_ls_restrained_S_all 0.977
_refine_ls_R_factor_all 0.0718
_refine_ls_R_factor_gt 0.0474
_refine_ls_shift/su_max 0.004
_refine_ls_shift/su_mean 0
_refine_ls_structure_factor_coef Fsqd
_refine_ls_weighting_details 'calc w=1/[\s^2^(Fo^2^)+(0.0470P)^2^] where P=(Fo^2^+2Fc^2^)/3'
_refine_ls_weighting_scheme calc
_refine_ls_wR_factor_gt 0.102
_refine_ls_wR_factor_ref 0.1054
_reflns_number_gt 11588
_reflns_number_total 16932
_reflns_threshold_expression I>2\s(I)
_cod_data_source_file om300584u_si_009.cif
_cod_data_source_block br1527
_cod_original_sg_symbol_Hall '-p 1'
_cod_database_code 4079230

loop_
_symmetry_equiv_pos_as_xyz
'x, y, z'
'-x, -y, -z'

loop_
_atom_site_label
_atom_site_type_symbol
_atom_site_fract_x
_atom_site_fract_y
_atom_site_fract_z
_atom_site_U_iso_or_equiv
_atom_site_adp_type
_atom_site_occupancy
_atom_site_symmetry_multiplicity
_atom_site_calc_flag
_atom_site_refinement_flags
_atom_site_disorder_assembly
_atom_site_disorder_group
Fe1 Fe 0.57798(5) 0.42607(4) 0.29424(4) 0.01183(12) Uani 1 1 d . . .
Au1 Au 0.899447(15) 0.911657(12) 0.255753(12) 0.01749(6) Uani 1 1 d . . .
C1 C 0.6550(3) 0.5436(3) 0.2801(3) 0.0149(9) Uani 1 1 d . . .
C2 C 0.7040(4) 0.6238(3) 0.2766(3) 0.0166(9) Uani 1 1 d . . .
C3 C 0.7565(4) 0.7125(3) 0.2698(3) 0.0188(9) Uani 1 1 d . . .
C4 C 0.8043(4) 0.7907(3) 0.2633(3) 0.0209(10) Uani 1 1 d . . .
C101 C 0.4831(4) 0.4803(3) 0.3684(3) 0.0190(9) Uani 1 1 d . . .
C102 C 0.4349(3) 0.3845(3) 0.3408(3) 0.0179(9) Uani 1 1 d . . .
C103 C 0.5137(4) 0.3279(3) 0.3708(3) 0.0174(9) Uani 1 1 d . . .
C104 C 0.6097(4) 0.3886(3) 0.4188(3) 0.0165(9) Uani 1 1 d . . .
C105 C 0.5903(4) 0.4822(3) 0.4186(3) 0.0170(9) Uani 1 1 d . . .
C106 C 0.4294(5) 0.5629(4) 0.3558(3) 0.0353(13) Uani 1 1 d . . .
H10A H 0.3617 0.5458 0.3121 0.053 Uiso 1 1 calc R . .
H10B H 0.4794 0.6134 0.3389 0.053 Uiso 1 1 calc R . .
H10C H 0.4117 0.5843 0.4079 0.053 Uiso 1 1 calc R . .
C107 C 0.3167(4) 0.3500(4) 0.2991(3) 0.0339(13) Uani 1 1 d . . .
H10D H 0.2706 0.3596 0.3386 0.051 Uiso 1 1 calc R . .
H10E H 0.3054 0.2831 0.2807 0.051 Uiso 1 1 calc R . .
H10F H 0.2964 0.3847 0.2508 0.051 Uiso 1 1 calc R . .
C108 C 0.4939(5) 0.2224(3) 0.3680(3) 0.0301(12) Uani 1 1 d . . .
H10G H 0.4677 0.2031 0.4173 0.045 Uiso 1 1 calc R . .
H10H H 0.5627 0.2002 0.3674 0.045 Uiso 1 1 calc R . .
H10I H 0.4384 0.1953 0.3175 0.045 Uiso 1 1 calc R . .
C109 C 0.7074(4) 0.3561(4) 0.4702(3) 0.0306(12) Uani 1 1 d . . .
H10J H 0.7731 0.4047 0.4766 0.046 Uiso 1 1 calc R . .
H10K H 0.7187 0.2984 0.4422 0.046 Uiso 1 1 calc R . .
H10L H 0.694 0.344 0.5253 0.046 Uiso 1 1 calc R . .
C100 C 0.6642(4) 0.5663(3) 0.4684(3) 0.0308(12) Uani 1 1 d . . .
H10M H 0.6288 0.5901 0.5105 0.046 Uiso 1 1 calc R . .
H10N H 0.6786 0.6148 0.4314 0.046 Uiso 1 1 calc R . .
H10O H 0.7337 0.5492 0.496 0.046 Uiso 1 1 calc R . .
P1 P 0.49609(9) 0.42727(7) 0.16386(7) 0.0133(2) Uani 1 1 d . . .
C111 C 0.4031(3) 0.3255(3) 0.1010(3) 0.0150(9) Uani 1 1 d . . .
C112 C 0.3828(4) 0.2406(3) 0.1354(3) 0.0181(9) Uani 1 1 d . . .
H112 H 0.4146 0.2365 0.1924 0.022 Uiso 1 1 calc R . .
C113 C 0.3165(4) 0.1622(3) 0.0867(3) 0.0276(11) Uani 1 1 d . . .
H113 H 0.3022 0.1052 0.1111 0.033 Uiso 1 1 calc R . .
C114 C 0.2711(4) 0.1662(4) 0.0033(3) 0.0305(12) Uani 1 1 d . . .
H114 H 0.226 0.1123 -0.0297 0.037 Uiso 1 1 calc R . .
C115 C 0.2921(4) 0.2501(3) -0.0319(3) 0.0264(11) Uani 1 1 d . . .
H115 H 0.2616 0.2535 -0.0893 0.032 Uiso 1 1 calc R . .
C116 C 0.3569(4) 0.3283(3) 0.0162(3) 0.0199(10) Uani 1 1 d . . .
H116 H 0.3705 0.3851 -0.0086 0.024 Uiso 1 1 calc R . .
C121 C 0.4177(4) 0.5212(3) 0.1371(3) 0.0179(9) Uani 1 1 d . . .
C122 C 0.4708(4) 0.6126(3) 0.1363(3) 0.0219(10) Uani 1 1 d . . .
H122 H 0.5485 0.6262 0.144 0.026 Uiso 1 1 calc R . .
C123 C 0.4108(5) 0.6844(4) 0.1243(3) 0.0336(13) Uani 1 1 d . . .
H123 H 0.4478 0.7466 0.1231 0.04 Uiso 1 1 calc R . .
C124 C 0.2987(5) 0.6662(4) 0.1141(4) 0.0381(14) Uani 1 1 d . . .
H124 H 0.2588 0.716 0.107 0.046 Uiso 1 1 calc R . .
C125 C 0.2438(4) 0.5766(4) 0.1140(3) 0.0316(12) Uani 1 1 d . . .
H125 H 0.1661 0.5643 0.1067 0.038 Uiso 1 1 calc R . .
C126 C 0.3029(4) 0.5032(3) 0.1247(3) 0.0238(10) Uani 1 1 d . . .
H126 H 0.2648 0.4408 0.1236 0.029 Uiso 1 1 calc R . .
C10 C 0.6056(4) 0.4423(3) 0.1050(3) 0.0158(9) Uani 1 1 d . . .
H10P H 0.5732 0.4321 0.0443 0.019 Uiso 1 1 calc R . .
H10Q H 0.6499 0.5064 0.1182 0.019 Uiso 1 1 calc R . .
C20 C 0.6775(4) 0.3695(3) 0.1313(3) 0.0188(9) Uani 1 1 d . . .
H20A H 0.749 0.3868 0.1156 0.023 Uiso 1 1 calc R . .
H20B H 0.6408 0.3072 0.1021 0.023 Uiso 1 1 calc R . .
P2 P 0.70087(9) 0.36434(8) 0.24654(7) 0.0135(2) Uani 1 1 d . . .
C211 C 0.7083(4) 0.2393(3) 0.2581(3) 0.0181(9) Uani 1 1 d . . .
C212 C 0.6289(4) 0.1691(3) 0.2076(3) 0.0228(10) Uani 1 1 d . . .
H212 H 0.5772 0.1852 0.1624 0.027 Uiso 1 1 calc R . .
C213 C 0.6246(4) 0.0757(3) 0.2228(4) 0.0298(12) Uani 1 1 d . . .
H213 H 0.5701 0.0286 0.1879 0.036 Uiso 1 1 calc R . .
C214 C 0.6984(4) 0.0508(3) 0.2877(4) 0.0314(13) Uani 1 1 d . . .
H214 H 0.695 -0.0129 0.2984 0.038 Uiso 1 1 calc R . .
C215 C 0.7785(4) 0.1209(4) 0.3375(3) 0.0307(13) Uani 1 1 d . . .
H215 H 0.8306 0.1043 0.3821 0.037 Uiso 1 1 calc R . .
C216 C 0.7839(4) 0.2143(3) 0.3233(3) 0.0214(10) Uani 1 1 d . . .
H216 H 0.8392 0.2611 0.358 0.026 Uiso 1 1 calc R . .
C221 C 0.8475(4) 0.4180(3) 0.2841(3) 0.0179(9) Uani 1 1 d . . .
C222 C 0.9267(4) 0.3917(3) 0.2435(3) 0.0194(10) Uani 1 1 d . . .
H222 H 0.9044 0.3456 0.1969 0.023 Uiso 1 1 calc R . .
C223 C 1.0364(4) 0.4322(3) 0.2709(3) 0.0239(11) Uani 1 1 d . . .
H223 H 1.0889 0.4144 0.2425 0.029 Uiso 1 1 calc R . .
C224 C 1.0700(4) 0.4981(3) 0.3391(3) 0.0263(11) Uani 1 1 d . . .
H224 H 1.1456 0.5259 0.3575 0.032 Uiso 1 1 calc R . .
C225 C 0.9933(4) 0.5242(3) 0.3812(3) 0.0261(11) Uani 1 1 d . . .
H225 H 1.0165 0.5685 0.4291 0.031 Uiso 1 1 calc R . .
C226 C 0.8826(4) 0.4849(3) 0.3522(3) 0.0203(10) Uani 1 1 d . . .
H226 H 0.8301 0.5043 0.3796 0.024 Uiso 1 1 calc R . .
P3 P 1.02283(10) 1.04350(8) 0.25309(7) 0.0168(2) Uani 1 1 d . . .
C311 C 0.9859(4) 1.1202(3) 0.1732(3) 0.0169(9) Uani 1 1 d . . .
C312 C 1.0667(4) 1.1794(3) 0.1452(3) 0.0231(10) Uani 1 1 d . . .
H312 H 1.1422 1.1783 0.1669 0.028 Uiso 1 1 calc R . .
C313 C 1.0368(4) 1.2399(3) 0.0856(3) 0.0271(11) Uani 1 1 d . . .
H313 H 1.0919 1.2794 0.0662 0.033 Uiso 1 1 calc R . .
C314 C 0.9279(4) 1.2426(4) 0.0550(3) 0.0287(11) Uani 1 1 d . . .
H314 H 0.9079 1.2843 0.0147 0.034 Uiso 1 1 calc R . .
C315 C 0.8470(4) 1.1848(4) 0.0825(3) 0.0272(11) Uani 1 1 d . . .
H315 H 0.7718 1.1875 0.0613 0.033 Uiso 1 1 calc R . .
C316 C 0.8754(4) 1.1230(3) 0.1412(3) 0.0223(10) Uani 1 1 d . . .
H316 H 0.8196 1.0828 0.1593 0.027 Uiso 1 1 calc R . .
C321 C 1.0599(4) 1.1163(3) 0.3517(3) 0.0180(9) Uani 1 1 d . . .
C322 C 1.0777(5) 1.0731(3) 0.4260(3) 0.0317(12) Uani 1 1 d . . .
H322 H 1.0735 1.0072 0.4239 0.038 Uiso 1 1 calc R . .
C323 C 1.1013(5) 1.1259(4) 0.5019(3) 0.0388(14) Uani 1 1 d . . .
H323 H 1.1138 1.096 0.5518 0.047 Uiso 1 1 calc R . .
C324 C 1.1071(4) 1.2217(4) 0.5066(3) 0.0339(13) Uani 1 1 d . . .
H324 H 1.1233 1.2576 0.5593 0.041 Uiso 1 1 calc R . .
C325 C 1.0891(4) 1.2644(3) 0.4344(3) 0.0264(11) Uani 1 1 d . . .
H325 H 1.0921 1.3302 0.4372 0.032 Uiso 1 1 calc R . .
C326 C 1.0666(4) 1.2128(3) 0.3575(3) 0.0198(10) Uani 1 1 d . . .
H326 H 1.0556 1.2437 0.3081 0.024 Uiso 1 1 calc R . .
C331 C 1.1489(4) 1.0101(3) 0.2342(3) 0.0180(9) Uani 1 1 d . . .
C332 C 1.1397(4) 0.9553(3) 0.1600(3) 0.0233(10) Uani 1 1 d . . .
H332 H 1.0718 0.9417 0.1198 0.028 Uiso 1 1 calc R . .
C333 C 1.2313(4) 0.9203(3) 0.1448(3) 0.0280(11) Uani 1 1 d . . .
H333 H 1.2258 0.8835 0.094 0.034 Uiso 1 1 calc R . .
C334 C 1.3298(4) 0.9396(3) 0.2043(4) 0.0304(12) Uani 1 1 d . . .
H334 H 1.3914 0.9151 0.1945 0.036 Uiso 1 1 calc R . .
C335 C 1.3386(4) 0.9943(3) 0.2775(4) 0.0323(12) Uani 1 1 d . . .
H335 H 1.4064 1.0077 0.3178 0.039 Uiso 1 1 calc R . .
C336 C 1.2472(4) 1.0304(3) 0.2924(3) 0.0253(11) Uani 1 1 d . . .
H336 H 1.2535 1.0686 0.3426 0.03 Uiso 1 1 calc R . .
Cl11 Cl 0.89287(13) 0.54667(11) 0.06967(9) 0.0474(4) Uani 1 1 d . . .
Cl12 Cl 1.00689(16) 0.72884(11) 0.14032(13) 0.0642(6) Uani 1 1 d . . .
C01 C 0.9346(5) 0.6248(3) 0.1616(3) 0.0328(13) Uani 1 1 d . . .
H01A H 0.8693 0.6366 0.1817 0.039 Uiso 1 1 calc R . .
H01B H 0.9817 0.597 0.2058 0.039 Uiso 1 1 calc R . .
Cl21 Cl 0.5100(3) 0.81639(18) 0.3268(3) 0.1146(17) Uani 0.763(5) 1 d P . .
Cl22 Cl 0.6355(2) 0.94040(17) 0.47110(14) 0.0649(9) Uani 0.763(5) 1 d P . .
C02 C 0.6188(8) 0.8299(6) 0.4041(9) 0.084(4) Uani 0.763(5) 1 d P . .
H02A H 0.6851 0.83 0.3812 0.1 Uiso 0.763(5) 1 calc PR . .
H02B H 0.6119 0.7764 0.4382 0.1 Uiso 0.763(5) 1 calc PR . .
Cl31 Cl 0.22389(18) 0.72128(14) 0.30875(13) 0.0399(6) Uani 0.716(4) 1 d P . .
Cl32 Cl 0.1767(2) 0.83876(17) 0.44022(14) 0.0647(9) Uani 0.716(4) 1 d P . .
C03 C 0.1287(7) 0.7843(6) 0.3457(6) 0.049(2) Uiso 0.716(4) 1 d P . .
H03A H 0.1093 0.8309 0.3064 0.058 Uiso 0.716(4) 1 calc PR . .
H03B H 0.0604 0.7395 0.3452 0.058 Uiso 0.716(4) 1 calc PR . .
Cl41 Cl 0.5340(4) 0.1027(4) 0.9791(3) 0.0358(9) Uani 0.5 1 d P A -1
Cl42 Cl 0.4624(10) -0.0787(7) 1.0210(7) 0.152(5) Uani 0.5 1 d P A -1
C04 C 0.5725(11) -0.0046(8) 1.0034(9) 0.047(3) Uani 0.5 1 d P A -1
H04A H 0.5983 -0.0324 0.9566 0.057 Uiso 0.5 1 calc PR A -1
H04B H 0.6335 0.0056 1.0537 0.057 Uiso 0.5 1 calc PR A -1

loop_
_atom_site_aniso_label
_atom_site_aniso_U_11
_atom_site_aniso_U_22
_atom_site_aniso_U_33
_atom_site_aniso_U_23
_atom_site_aniso_U_13
_atom_site_aniso_U_12
Fe1 0.0131(3) 0.0115(3) 0.0102(3) 0.0018(2) 0.0027(2) 0.0000(2)
Au1 0.01990(9) 0.01246(8) 0.01911(9) 0.00187(6) 0.00590(7) -0.00187(6)
C1 0.017(2) 0.015(2) 0.012(2) -0.0010(17) 0.0023(17) 0.0037(18)
C2 0.019(2) 0.017(2) 0.012(2) -0.0006(17) 0.0030(18) 0.0037(19)
C3 0.024(2) 0.019(2) 0.012(2) 0.0009(18) 0.0043(18) 0.002(2)
C4 0.025(2) 0.023(2) 0.016(2) 0.0048(19) 0.0058(19) 0.005(2)
C101 0.024(2) 0.023(2) 0.013(2) 0.0018(18) 0.0099(19) 0.007(2)
C102 0.014(2) 0.030(2) 0.009(2) 0.0019(18) 0.0029(17) 0.0011(19)
C103 0.021(2) 0.016(2) 0.015(2) 0.0033(18) 0.0079(18) -0.0015(19)
C104 0.018(2) 0.022(2) 0.011(2) 0.0023(18) 0.0047(17) 0.0038(19)
C105 0.023(2) 0.017(2) 0.009(2) -0.0003(17) 0.0055(18) -0.0026(19)
C106 0.053(4) 0.037(3) 0.028(3) 0.008(2) 0.020(3) 0.026(3)
C107 0.016(2) 0.058(4) 0.027(3) -0.002(3) 0.007(2) 0.003(2)
C108 0.046(3) 0.019(2) 0.026(3) 0.005(2) 0.018(3) -0.002(2)
C109 0.029(3) 0.050(3) 0.019(3) 0.014(2) 0.007(2) 0.019(3)
C100 0.040(3) 0.027(3) 0.019(3) -0.008(2) 0.011(2) -0.013(2)
P1 0.0152(5) 0.0127(5) 0.0116(5) 0.0022(4) 0.0029(4) 0.0015(4)
C111 0.013(2) 0.017(2) 0.015(2) 0.0018(17) 0.0034(17) 0.0022(17)
C112 0.017(2) 0.019(2) 0.016(2) -0.0005(18) 0.0023(18) 0.0004(18)
C113 0.031(3) 0.019(2) 0.031(3) 0.004(2) 0.008(2) -0.004(2)
C114 0.030(3) 0.024(3) 0.030(3) -0.007(2) 0.002(2) -0.008(2)
C115 0.028(3) 0.031(3) 0.016(3) -0.002(2) -0.001(2) 0.002(2)
C116 0.020(2) 0.018(2) 0.021(3) 0.0045(19) 0.0035(19) 0.0024(19)
C121 0.023(2) 0.019(2) 0.011(2) 0.0032(17) 0.0009(18) 0.0057(19)
C122 0.031(3) 0.019(2) 0.014(2) 0.0027(18) -0.0013(19) 0.007(2)
C123 0.047(3) 0.024(3) 0.028(3) 0.004(2) -0.002(3) 0.013(3)
C124 0.050(4) 0.031(3) 0.033(3) 0.000(3) -0.003(3) 0.027(3)
C125 0.030(3) 0.038(3) 0.029(3) 0.001(2) 0.003(2) 0.018(3)
C126 0.024(3) 0.025(3) 0.022(3) 0.002(2) 0.003(2) 0.007(2)
C10 0.021(2) 0.015(2) 0.012(2) 0.0043(17) 0.0055(18) -0.0005(18)
C20 0.018(2) 0.020(2) 0.018(2) -0.0008(19) 0.0057(19) 0.0037(19)
P2 0.0142(5) 0.0135(5) 0.0121(5) 0.0017(4) 0.0025(4) 0.0012(4)
C211 0.015(2) 0.016(2) 0.026(3) 0.0038(19) 0.0087(19) 0.0036(18)
C212 0.021(2) 0.019(2) 0.033(3) 0.004(2) 0.011(2) 0.006(2)
C213 0.027(3) 0.018(2) 0.045(3) -0.005(2) 0.018(3) -0.004(2)
C214 0.033(3) 0.016(2) 0.054(4) 0.013(2) 0.026(3) 0.009(2)
C215 0.036(3) 0.032(3) 0.037(3) 0.023(2) 0.023(3) 0.019(3)
C216 0.020(2) 0.020(2) 0.027(3) 0.005(2) 0.009(2) 0.005(2)
C221 0.018(2) 0.017(2) 0.019(2) 0.0082(18) 0.0024(18) 0.0030(18)
C222 0.022(2) 0.014(2) 0.022(3) 0.0016(18) 0.0056(19) 0.0014(19)
C223 0.015(2) 0.024(2) 0.033(3) 0.010(2) 0.007(2) 0.004(2)
C224 0.012(2) 0.031(3) 0.034(3) 0.009(2) 0.002(2) 0.001(2)
C225 0.024(3) 0.025(3) 0.024(3) -0.001(2) -0.002(2) 0.002(2)
C226 0.020(2) 0.019(2) 0.022(3) 0.0032(19) 0.0055(19) 0.0026(19)
P3 0.0185(6) 0.0146(5) 0.0158(6) 0.0020(5) 0.0037(5) -0.0012(5)
C311 0.021(2) 0.015(2) 0.012(2) -0.0011(17) 0.0005(18) 0.0014(18)
C312 0.019(2) 0.024(2) 0.023(3) 0.007(2) 0.001(2) -0.001(2)
C313 0.029(3) 0.024(2) 0.026(3) 0.008(2) 0.003(2) -0.001(2)
C314 0.039(3) 0.029(3) 0.019(3) 0.007(2) 0.003(2) 0.011(2)
C315 0.028(3) 0.035(3) 0.018(3) -0.002(2) 0.001(2) 0.013(2)
C316 0.021(2) 0.026(2) 0.019(2) -0.002(2) 0.006(2) 0.002(2)
C321 0.017(2) 0.020(2) 0.015(2) -0.0001(18) 0.0026(18) -0.0020(18)
C322 0.049(3) 0.020(2) 0.025(3) 0.006(2) 0.013(3) -0.002(2)
C323 0.061(4) 0.033(3) 0.020(3) 0.010(2) 0.008(3) 0.000(3)
C324 0.039(3) 0.035(3) 0.019(3) -0.008(2) 0.004(2) -0.008(3)
C325 0.024(3) 0.023(2) 0.028(3) -0.003(2) 0.003(2) -0.002(2)
C326 0.015(2) 0.021(2) 0.018(2) 0.0015(19) -0.0013(18) -0.0022(19)
C331 0.021(2) 0.012(2) 0.021(2) 0.0065(18) 0.0055(19) 0.0006(18)
C332 0.028(3) 0.016(2) 0.026(3) 0.003(2) 0.007(2) 0.001(2)
C333 0.035(3) 0.019(2) 0.033(3) 0.000(2) 0.018(2) 0.002(2)
C334 0.029(3) 0.021(2) 0.047(4) 0.005(2) 0.016(3) 0.010(2)
C335 0.025(3) 0.021(3) 0.046(4) -0.001(2) 0.001(2) 0.003(2)
C336 0.024(3) 0.021(2) 0.029(3) -0.001(2) 0.003(2) 0.004(2)
Cl11 0.0514(9) 0.0554(9) 0.0311(8) 0.0066(7) 0.0083(7) -0.0013(8)
Cl12 0.0825(13) 0.0344(8) 0.0853(14) -0.0049(9) 0.0579(12) -0.0085(8)
C01 0.038(3) 0.029(3) 0.037(3) 0.017(2) 0.016(3) 0.006(2)
Cl21 0.104(3) 0.0327(14) 0.161(4) -0.0078(17) -0.060(2) 0.0065(14)
Cl22 0.098(2) 0.0578(15) 0.0351(13) 0.0081(11) 0.0114(12) 0.0067(13)
C02 0.052(6) 0.037(5) 0.191(13) 0.052(7) 0.064(8) 0.028(5)
Cl31 0.0543(14) 0.0389(11) 0.0319(11) 0.0095(9) 0.0124(9) 0.0184(10)
Cl32 0.115(2) 0.0621(16) 0.0341(13) 0.0137(11) 0.0156(13) 0.0624(16)
Cl41 0.0378(19) 0.049(2) 0.0236(18) 0.0079(15) 0.0097(15) 0.0113(17)
Cl42 0.193(9) 0.125(8) 0.104(6) 0.030(5) 0.024(6) -0.064(6)
C04 0.059(8) 0.034(7) 0.054(9) 0.017(6) 0.019(7) 0.009(6)

loop_
_atom_type_symbol
_atom_type_description
_atom_type_scat_dispersion_real
_atom_type_scat_dispersion_imag
_atom_type_scat_source
C C 0.0033 0.0016 'International Tables Vol C Tables 4.2.6.8 and 6.1.1.4'
H H 0 0 'International Tables Vol C Tables 4.2.6.8 and 6.1.1.4'
P P 0.1023 0.0942 'International Tables Vol C Tables 4.2.6.8 and 6.1.1.4'
Fe Fe 0.3463 0.8444 'International Tables Vol C Tables 4.2.6.8 and 6.1.1.4'
Au Au -2.0133 8.8022 'International Tables Vol C Tables 4.2.6.8 and 6.1.1.4'
Cl Cl 0.1484 0.1585 'International Tables Vol C Tables 4.2.6.8 and 6.1.1.4'

loop_
_exptl_crystal_face_index_h
_exptl_crystal_face_index_k
_exptl_crystal_face_index_l
_exptl_crystal_face_perp_dist
0 0 -1 0.0524
-1 0 0 0.054
0 1 1 0.1413
1 1 -1 0.1541
-1 1 -1 0.0251
1 -1 1 0.1221
0 -1 1 0.0699

loop_
_geom_angle_atom_site_label_1
_geom_angle_atom_site_label_2
_geom_angle_atom_site_label_3
_geom_angle
C1 Fe1 C101 94.69(18)
C1 Fe1 C105 86.02(17)
C101 Fe1 C105 39.51(17)
C1 Fe1 C102 132.61(18)
C101 Fe1 C102 39.55(17)
C105 Fe1 C102 65.62(17)
C1 Fe1 C104 114.73(18)
C101 Fe1 C104 66.19(17)
C105 Fe1 C104 39.11(16)
C102 Fe1 C104 65.42(16)
C1 Fe1 C103 151.42(18)
C101 Fe1 C103 66.34(17)
C105 Fe1 C103 65.67(16)
C102 Fe1 C103 39.08(17)
C104 Fe1 C103 39.04(17)
C1 Fe1 P2 87.54(13)
C101 Fe1 P2 165.93(14)
C105 Fe1 P2 127.13(13)
C102 Fe1 P2 139.84(13)
C104 Fe1 P2 100.27(12)
C103 Fe1 P2 105.98(12)
C1 Fe1 P1 83.99(14)
C101 Fe1 P1 107.96(13)
C105 Fe1 P1 144.79(13)
C102 Fe1 P1 97.71(12)
C104 Fe1 P1 160.27(12)
C103 Fe1 P1 121.27(13)
P2 Fe1 P1 86.08(5)
C4 Au1 P3 174.25(14)
C2 C1 Fe1 174.9(4)
C1 C2 C3 178.0(5)
C4 C3 C2 179.0(5)
C3 C4 Au1 172.8(4)
C105 C101 C102 107.5(4)
C105 C101 C106 125.0(4)
C102 C101 C106 127.2(4)
C105 C101 Fe1 71.3(2)
C102 C101 Fe1 71.4(2)
C106 C101 Fe1 127.4(3)
C103 C102 C101 108.4(4)
C103 C102 C107 126.2(4)
C101 C102 C107 124.8(4)
C103 C102 Fe1 70.8(2)
C101 C102 Fe1 69.1(2)
C107 C102 Fe1 132.8(3)
C104 C103 C102 107.6(4)
C104 C103 C108 124.5(4)
C102 C103 C108 126.9(4)
C104 C103 Fe1 70.2(2)
C102 C103 Fe1 70.1(2)
C108 C103 Fe1 134.1(3)
C105 C104 C103 108.4(4)
C105 C104 C109 126.5(4)
C103 C104 C109 124.7(4)
C105 C104 Fe1 70.3(2)
C103 C104 Fe1 70.7(2)
C109 C104 Fe1 131.2(3)
C104 C105 C101 108.1(4)
C104 C105 C100 126.1(4)
C101 C105 C100 125.6(4)
C104 C105 Fe1 70.6(2)
C101 C105 Fe1 69.2(2)
C100 C105 Fe1 130.3(3)
C111 P1 C121 101.3(2)
C111 P1 C10 99.74(19)
C121 P1 C10 105.74(19)
C111 P1 Fe1 123.55(14)
C121 P1 Fe1 117.68(15)
C10 P1 Fe1 106.37(15)
C112 C111 C116 118.1(4)
C112 C111 P1 120.4(3)
C116 C111 P1 121.4(3)
C113 C112 C111 120.5(4)
C114 C113 C112 120.7(4)
C113 C114 C115 119.2(5)
C116 C115 C114 120.3(5)
C115 C116 C111 121.2(4)
C122 C121 C126 118.5(4)
C122 C121 P1 121.1(3)
C126 C121 P1 120.1(3)
C121 C122 C123 120.4(5)
C124 C123 C122 120.5(5)
C125 C124 C123 120.5(5)
C124 C125 C126 119.7(5)
C125 C126 C121 120.4(4)
C20 C10 P1 106.8(3)
C10 C20 P2 109.6(3)
C221 P2 C211 100.2(2)
C221 P2 C20 103.0(2)
C211 P2 C20 102.9(2)
C221 P2 Fe1 119.01(15)
C211 P2 Fe1 119.54(14)
C20 P2 Fe1 109.88(14)
C216 C211 C212 118.9(4)
C216 C211 P2 120.7(4)
C212 C211 P2 120.0(4)
C213 C212 C211 120.6(5)
C214 C213 C212 120.7(5)
C213 C214 C215 118.6(4)
C216 C215 C214 121.4(5)
C215 C216 C211 119.7(5)
C226 C221 C222 118.3(4)
C226 C221 P2 121.4(3)
C222 C221 P2 120.4(4)
C223 C222 C221 120.7(4)
C224 C223 C222 120.2(4)
C223 C224 C225 120.1(4)
C226 C225 C224 119.4(5)
C221 C226 C225 121.3(4)
C311 P3 C321 106.2(2)
C311 P3 C331 104.3(2)
C321 P3 C331 107.1(2)
C311 P3 Au1 117.67(15)
C321 P3 Au1 112.04(14)
C331 P3 Au1 108.91(14)
C316 C311 C312 119.2(4)
C316 C311 P3 119.8(3)
C312 C311 P3 121.0(3)
C313 C312 C311 120.2(4)
C314 C313 C312 120.0(4)
C313 C314 C315 120.4(5)
C314 C315 C316 120.3(5)
C315 C316 C311 119.8(4)
C326 C321 C322 118.1(4)
C326 C321 P3 123.1(4)
C322 C321 P3 118.8(3)
C323 C322 C321 120.2(5)
C322 C323 C324 121.1(5)
C325 C324 C323 119.1(5)
C324 C325 C326 120.8(5)
C325 C326 C321 120.7(4)
C336 C331 C332 120.3(4)
C336 C331 P3 122.7(4)
C332 C331 P3 116.8(4)
C331 C332 C333 119.7(5)
C334 C333 C332 119.7(5)
C335 C334 C333 120.3(5)
C334 C335 C336 120.0(5)
C331 C336 C335 119.9(5)
Cl12 C01 Cl11 109.0(3)
Cl21 C02 Cl22 111.7(4)
Cl32 C03 Cl31 114.1(5)
Cl42 C04 Cl41 109.2(9)

loop_
_geom_bond_atom_site_label_1
_geom_bond_atom_site_label_2
_geom_bond_distance
Fe1 C1 1.875(4)
Fe1 C101 2.095(4)
Fe1 C105 2.124(4)
Fe1 C102 2.126(4)
Fe1 C104 2.128(4)
Fe1 C103 2.134(4)
Fe1 P2 2.1799(12)
Fe1 P1 2.1807(13)
Au1 C4 1.986(5)
Au1 P3 2.2707(11)
C1 C2 1.237(6)
C2 C3 1.371(6)
C3 C4 1.217(6)
C101 C105 1.426(6)
C101 C102 1.428(6)
C101 C106 1.481(6)
C102 C103 1.425(6)
C102 C107 1.495(6)
C103 C104 1.424(6)
C103 C108 1.509(6)
C104 C105 1.423(6)
C104 C109 1.507(6)
C105 C100 1.488(6)
P1 C111 1.834(4)
P1 C121 1.839(4)
P1 C10 1.846(4)
C111 C112 1.396(6)
C111 C116 1.402(6)
C112 C113 1.391(6)
C113 C114 1.382(7)
C114 C115 1.393(7)
C115 C116 1.377(6)
C121 C122 1.388(6)
C121 C126 1.402(6)
C122 C123 1.391(7)
C123 C124 1.371(8)
C124 C125 1.370(8)
C125 C126 1.402(7)
C10 C20 1.532(6)
C20 P2 1.867(5)
P2 C221 1.845(5)
P2 C211 1.856(4)
C211 C216 1.389(7)
C211 C212 1.395(7)
C212 C213 1.390(6)
C213 C214 1.371(8)
C214 C215 1.394(8)
C215 C216 1.385(6)
C221 C226 1.383(6)
C221 C222 1.409(6)
C222 C223 1.381(6)
C223 C224 1.377(7)
C224 C225 1.396(7)
C225 C226 1.391(6)
P3 C311 1.812(4)
P3 C321 1.814(5)
P3 C331 1.827(5)
C311 C316 1.395(6)
C311 C312 1.399(6)
C312 C313 1.392(6)
C313 C314 1.372(7)
C314 C315 1.384(7)
C315 C316 1.391(7)
C321 C326 1.388(6)
C321 C322 1.402(6)
C322 C323 1.376(7)
C323 C324 1.379(7)
C324 C325 1.369(7)
C325 C326 1.384(7)
C331 C336 1.375(7)
C331 C332 1.392(6)
C332 C333 1.405(7)
C333 C334 1.387(8)
C334 C335 1.378(7)
C335 C336 1.409(7)
Cl11 C01 1.767(6)
Cl12 C01 1.729(5)
Cl21 C02 1.641(13)
Cl22 C02 1.850(11)
Cl31 C03 1.811(9)
Cl32 C03 1.648(9)
Cl41 C04 1.756(12)
Cl42 C04 1.703(15)
